data_2205360
loop_
_publ_author_name
'Lawson, Jeffrey'
'Harrison, William T. A.'

_publ_section_title
;
 Diaquabis(biuretato-\k^2^<i>O</i>,<i>O</i>')nickel(II) dichloride
;
_journal_issue 3
_journal_name_full 'Acta Crystallographica Section E'
_journal_page_first m525
_journal_page_last m527
_journal_paper_doi 10.1107/S1600536805004393
_journal_volume 61
_journal_year 2005
_chemical_formula_iupac '[Ni (C2 H5 N3 O2)2 (H2 O)2] Cl2'
_chemical_formula_moiety 'C4 H14 N6 Ni O6 2+, 2Cl -'
_chemical_formula_sum 'C4 H14 Cl2 N6 Ni O6'
_chemical_formula_weight 371.82
_chemical_name_systematic
;
Diaquabis(biuretato-\k^2^O,O')nickel(II) dichloride
;
_space_group_IT_number 14
_symmetry_cell_setting monoclinic
_symmetry_space_group_name_Hall '-P 2ybc'
_symmetry_space_group_name_H-M 'P 1 21/c 1'
_atom_sites_solution_hydrogens geom
_atom_sites_solution_primary direct
_atom_sites_solution_secondary difmap
_audit_creation_method SHELXL-97
_cell_angle_alpha 90.00
_cell_angle_beta 117.3440(10)
_cell_angle_gamma 90.00
_cell_formula_units_Z 4
_cell_length_a 7.3872(4)
_cell_length_b 27.5675(16)
_cell_length_c 7.6687(4)
_cell_measurement_reflns_used 3015
_cell_measurement_temperature 293(2)
_cell_measurement_theta_max 29.51
_cell_measurement_theta_min 2.96
_cell_volume 1387.21(13)
_computing_cell_refinement 'SAINT-Plus (Bruker, 1999)'
_computing_data_collection 'SMART (Bruker, 1999)'
_computing_data_reduction SAINT-Plus
_computing_molecular_graphics 'ORTEP-3 (Farrugia, 1997)'
_computing_publication_material SHELXL97
_computing_structure_refinement 'SHELXL97 (Sheldrick, 1997)'
_computing_structure_solution 'SHELXS97 (Sheldrick, 1997)'
_diffrn_ambient_temperature 293(2)
_diffrn_measured_fraction_theta_full 0.997
_diffrn_measured_fraction_theta_max 0.997
_diffrn_measurement_device_type 'Bruker SMART 1000 CCD'
_diffrn_measurement_method \w
_diffrn_radiation_monochromator graphite
_diffrn_radiation_source 'fine-focus sealed tube'
_diffrn_radiation_type MoK\a
_diffrn_radiation_wavelength 0.71073
_diffrn_reflns_av_R_equivalents 0.0526
_diffrn_reflns_av_sigmaI/netI 0.0675
_diffrn_reflns_limit_h_max 8
_diffrn_reflns_limit_h_min -10
_diffrn_reflns_limit_k_max 38
_diffrn_reflns_limit_k_min -38
_diffrn_reflns_limit_l_max 10
_diffrn_reflns_limit_l_min -9
_diffrn_reflns_number 14042
_diffrn_reflns_theta_full 30.01
_diffrn_reflns_theta_max 30.01
_diffrn_reflns_theta_min 2.96
_diffrn_standards_decay_% 0
_diffrn_standards_number 0
_exptl_absorpt_coefficient_mu 1.815
_exptl_absorpt_correction_T_max 0.839
_exptl_absorpt_correction_T_min 0.773
_exptl_absorpt_correction_type multi-scan
_exptl_absorpt_process_details '(SADABS; Bruker, 1999)'
_exptl_crystal_colour green
_exptl_crystal_density_diffrn 1.780
_exptl_crystal_density_method 'not measured'
_exptl_crystal_description block
_exptl_crystal_F_000 760
_exptl_crystal_size_max 0.15
_exptl_crystal_size_mid 0.12
_exptl_crystal_size_min 0.10
_refine_diff_density_max 0.757
_refine_diff_density_min -0.349
_refine_ls_extinction_method none
_refine_ls_goodness_of_fit_ref 0.964
_refine_ls_hydrogen_treatment constr
_refine_ls_matrix_type full
_refine_ls_number_parameters 172
_refine_ls_number_reflns 4037
_refine_ls_number_restraints 0
_refine_ls_restrained_S_all 0.964
_refine_ls_R_factor_all 0.0987
_refine_ls_R_factor_gt 0.0471
_refine_ls_shift/su_max 0.000
_refine_ls_shift/su_mean 0.000
_refine_ls_structure_factor_coef Fsqd
_refine_ls_weighting_details 'calc w=1/[\s^2^(Fo^2^)+(0.0438P)^2^] where P=(Fo^2^+2Fc^2^)/3'
_refine_ls_weighting_scheme calc
_refine_ls_wR_factor_gt 0.0896
_refine_ls_wR_factor_ref 0.1011
_reflns_number_gt 2416
_reflns_number_total 4037
_reflns_threshold_expression I>2\s(I)
_cod_data_source_file sj6047.cif
_cod_data_source_block I
_cod_original_sg_symbol_H-M 'P 21/c'
_cod_database_code 2205360
_cod_database_fobs_code 2205360

loop_
_symmetry_equiv_pos_as_xyz
'x, y, z'
'-x, y+1/2, -z+1/2'
'-x, -y, -z'
'x, -y-1/2, z-1/2'

loop_
_atom_site_label
_atom_site_fract_x
_atom_site_fract_y
_atom_site_fract_z
_atom_site_U_iso_or_equiv
_atom_site_adp_type
_atom_site_calc_flag
_atom_site_refinement_flags
_atom_site_occupancy
_atom_site_type_symbol
Ni1 0.80268(6) 0.125527(13) 0.32664(6) 0.03046(12) Uani d . 1 Ni
C1 0.8121(5) 0.02016(11) 0.2587(5) 0.0363(8) Uani d . 1 C
C2 1.1095(5) 0.06564(11) 0.2773(5) 0.0406(8) Uani d . 1 C
N1 0.7399(4) -0.02492(10) 0.2330(5) 0.0531(9) Uani d . 1 N
H1 0.6234 -0.0305 0.2287 0.064 Uiso calc R 1 H
H2 0.8099 -0.0484 0.2208 0.064 Uiso calc R 1 H
N2 1.0015(4) 0.02374(10) 0.2650(4) 0.0419(7) Uani d . 1 N
H3 1.0587 -0.0031 0.2607 0.050 Uiso calc R 1 H
N3 1.2783(5) 0.05885(11) 0.2623(6) 0.0654(11) Uani d . 1 N
H4 1.3544 0.0832 0.2697 0.078 Uiso calc R 1 H
H5 1.3123 0.0301 0.2451 0.078 Uiso calc R 1 H
O1 0.7160(3) 0.05514(7) 0.2769(4) 0.0407(6) Uani d . 1 O
O2 1.0539(3) 0.10651(8) 0.3023(4) 0.0434(6) Uani d . 1 O
C3 0.4936(5) 0.18368(11) 0.3785(5) 0.0365(7) Uani d . 1 C
C4 0.7877(5) 0.23070(11) 0.3984(5) 0.0345(7) Uani d . 1 C
N4 0.3254(5) 0.18961(11) 0.3945(5) 0.0589(9) Uani d . 1 N
H6 0.2503 0.1650 0.3861 0.071 Uiso calc R 1 H
H7 0.2904 0.2181 0.4135 0.071 Uiso calc R 1 H
N5 0.6018(4) 0.22604(9) 0.3972(4) 0.0414(7) Uani d . 1 N
H8 0.5465 0.2524 0.4095 0.050 Uiso calc R 1 H
N6 0.8615(5) 0.27574(9) 0.4285(5) 0.0494(8) Uani d . 1 N
H9 0.9761 0.2816 0.4292 0.059 Uiso calc R 1 H
H10 0.7944 0.2989 0.4473 0.059 Uiso calc R 1 H
O3 0.5507(3) 0.14320(7) 0.3511(3) 0.0367(5) Uani d . 1 O
O4 0.8813(3) 0.19646(7) 0.3708(3) 0.0367(5) Uani d . 1 O
O5 0.9625(3) 0.11171(8) 0.6268(3) 0.0414(6) Uani d . 1 O
H11 0.8746 0.1024 0.6790 0.050 Uiso d R 1 H
H12 1.0370 0.1374 0.6995 0.050 Uiso d R 1 H
O6 0.6618(3) 0.14025(7) 0.0272(3) 0.0385(5) Uani d . 1 O
H13 0.6310 0.1096 -0.0452 0.046 Uiso d R 1 H
H14 0.5429 0.1508 0.0129 0.046 Uiso d R 1 H
Cl1 0.25969(13) 0.19350(3) 0.87623(14) 0.0473(2) Uani d . 1 Cl
Cl2 0.70170(15) 0.05765(3) 0.78053(15) 0.0485(2) Uani d . 1 Cl

loop_
_atom_site_aniso_label
_atom_site_aniso_U_11
_atom_site_aniso_U_22
_atom_site_aniso_U_33
_atom_site_aniso_U_12
_atom_site_aniso_U_13
_atom_site_aniso_U_23
Ni1 0.0271(2) 0.02096(17) 0.0516(3) -0.00128(16) 0.02523(18) -0.00374(17)
C1 0.0340(18) 0.0300(15) 0.046(2) -0.0049(13) 0.0197(17) -0.0057(13)
C2 0.0303(17) 0.0339(17) 0.059(2) -0.0039(14) 0.0220(17) -0.0066(15)
N1 0.0429(18) 0.0282(14) 0.101(3) -0.0037(12) 0.0440(19) -0.0091(15)
N2 0.0354(16) 0.0285(14) 0.070(2) 0.0013(11) 0.0310(16) -0.0050(13)
N3 0.0457(18) 0.0348(16) 0.140(3) -0.0083(14) 0.063(2) -0.0249(18)
O1 0.0345(12) 0.0243(11) 0.0723(16) -0.0021(9) 0.0322(12) -0.0070(10)
O2 0.0354(12) 0.0303(11) 0.0780(18) -0.0031(10) 0.0377(13) -0.0103(11)
C3 0.0331(18) 0.0339(16) 0.049(2) -0.0029(14) 0.0242(16) -0.0034(14)
C4 0.0314(17) 0.0336(16) 0.0414(19) -0.0041(13) 0.0191(16) -0.0028(14)
N4 0.0500(19) 0.0343(16) 0.120(3) -0.0020(14) 0.062(2) -0.0050(17)
N5 0.0369(16) 0.0295(14) 0.069(2) -0.0034(12) 0.0344(16) -0.0088(13)
N6 0.0484(18) 0.0267(14) 0.092(3) -0.0073(13) 0.0484(19) -0.0138(14)
O3 0.0318(12) 0.0256(10) 0.0634(16) -0.0018(9) 0.0309(12) -0.0046(10)
O4 0.0349(12) 0.0255(10) 0.0611(15) -0.0037(9) 0.0320(12) -0.0080(10)
O5 0.0379(13) 0.0349(12) 0.0555(15) -0.0046(10) 0.0251(12) -0.0016(10)
O6 0.0378(13) 0.0303(11) 0.0530(14) 0.0005(9) 0.0257(12) -0.0044(10)
Cl1 0.0364(4) 0.0373(4) 0.0693(6) 0.0004(4) 0.0253(5) -0.0030(4)
Cl2 0.0576(6) 0.0355(4) 0.0704(6) -0.0030(4) 0.0449(5) -0.0062(4)

loop_
_atom_type_symbol
_atom_type_description
_atom_type_scat_dispersion_real
_atom_type_scat_dispersion_imag
_atom_type_scat_source
C C 0.0033 0.0016 'International Tables Vol C Tables 4.2.6.8 and 6.1.1.4'
H H 0.0000 0.0000 'International Tables Vol C Tables 4.2.6.8 and 6.1.1.4'
N N 0.0061 0.0033 'International Tables Vol C Tables 4.2.6.8 and 6.1.1.4'
O O 0.0106 0.0060 'International Tables Vol C Tables 4.2.6.8 and 6.1.1.4'
Cl Cl 0.1484 0.1585 'International Tables Vol C Tables 4.2.6.8 and 6.1.1.4'
Ni Ni 0.3393 1.1124 'International Tables Vol C Tables 4.2.6.8 and 6.1.1.4'

loop_
_geom_angle_atom_site_label_1
_geom_angle_atom_site_label_2
_geom_angle_atom_site_label_3
_geom_angle
O3 Ni1 O2 178.94(8)
O3 Ni1 O4 87.54(8)
O2 Ni1 O4 93.51(8)
O3 Ni1 O1 91.35(9)
O2 Ni1 O1 87.61(9)
O4 Ni1 O1 178.38(9)
O3 Ni1 O6 92.32(9)
O2 Ni1 O6 87.91(10)
O4 Ni1 O6 87.47(9)
O1 Ni1 O6 91.41(9)
O3 Ni1 O5 91.17(9)
O2 Ni1 O5 88.63(10)
O4 Ni1 O5 91.04(9)
O1 Ni1 O5 90.15(9)
O6 Ni1 O5 176.14(9)
O1 C1 N1 122.1(3)
O1 C1 N2 124.2(3)
N1 C1 N2 113.7(3)
O2 C2 N3 122.4(3)
O2 C2 N2 123.1(3)
N3 C2 N2 114.5(3)
C1 N1 H1 120.0
C1 N1 H2 120.0
H1 N1 H2 120.0
C1 N2 C2 127.3(3)
C1 N2 H3 116.4
C2 N2 H3 116.4
C2 N3 H4 120.0
C2 N3 H5 120.0
H4 N3 H5 120.0
C1 O1 Ni1 128.1(2)
C2 O2 Ni1 129.2(2)
O3 C3 N4 122.4(3)
O3 C3 N5 123.3(3)
N4 C3 N5 114.3(3)
O4 C4 N6 121.4(3)
O4 C4 N5 124.0(3)
N6 C4 N5 114.6(3)
C3 N4 H6 120.0
C3 N4 H7 120.0
H6 N4 H7 120.0
C4 N5 C3 127.3(3)
C4 N5 H8 116.3
C3 N5 H8 116.3
C4 N6 H9 120.0
C4 N6 H10 120.0
H9 N6 H10 120.0
C3 O3 Ni1 129.2(2)
C4 O4 Ni1 128.5(2)
Ni1 O5 H11 111.6
Ni1 O5 H12 114.2
H11 O5 H12 107.0
Ni1 O6 H13 109.0
Ni1 O6 H14 99.6
H13 O6 H14 104.8

loop_
_geom_bond_atom_site_label_1
_geom_bond_atom_site_label_2
_geom_bond_distance
_geom_bond_publ_flag
Ni1 O3 2.014(2) yes
Ni1 O2 2.018(2) yes
Ni1 O4 2.024(2) yes
Ni1 O1 2.024(2) yes
Ni1 O6 2.080(2) yes
Ni1 O5 2.083(2) yes
C1 O1 1.243(4) ?
C1 N1 1.331(4) ?
C1 N2 1.382(4) ?
C2 O2 1.244(4) ?
C2 N3 1.317(4) ?
C2 N2 1.382(4) ?
N1 H1 0.8600 ?
N1 H2 0.8600 ?
N2 H3 0.8600 ?
N3 H4 0.8600 ?
N3 H5 0.8600 ?
C3 O3 1.245(4) ?
C3 N4 1.314(4) ?
C3 N5 1.385(4) ?
C4 O4 1.244(4) ?
C4 N6 1.333(4) ?
C4 N5 1.375(4) ?
N4 H6 0.8600 ?
N4 H7 0.8600 ?
N5 H8 0.8600 ?
N6 H9 0.8600 ?
N6 H10 0.8600 ?
O5 H11 0.9419 ?
O5 H12 0.9121 ?
O6 H13 0.9778 ?
O6 H14 0.8833 ?

loop_
_geom_hbond_atom_site_label_D
_geom_hbond_atom_site_label_H
_geom_hbond_atom_site_label_A
_geom_hbond_site_symmetry_A
_geom_hbond_distance_DH
_geom_hbond_distance_HA
_geom_hbond_distance_DA
_geom_hbond_angle_DHA
_geom_hbond_publ_flag
N1 H1 Cl2 3_656 0.86 2.49 3.340(3) 173 y
N1 H2 O5 3_756 0.86 2.33 3.089(4) 147 y
N2 H3 Cl2 3_756 0.86 2.45 3.266(3) 158 y
N3 H4 O3 1_655 0.86 2.10 2.943(4) 168 y
N3 H5 Cl2 3_756 0.86 2.43 3.239(3) 158 y
N4 H6 O2 1_455 0.86 2.06 2.910(4) 168 y
N4 H7 Cl1 4_565 0.86 2.45 3.252(3) 155 y
N5 H8 Cl1 4_565 0.86 2.51 3.310(3) 156 y
N6 H9 Cl1 4_665 0.86 2.41 3.259(3) 169 y
N6 H10 O6 4_566 0.86 2.17 3.023(3) 173 y
O5 H11 Cl2 . 0.94 2.16 3.068(2) 161 y
O5 H12 Cl1 1_655 0.91 2.21 3.115(2) 171 y
O6 H13 Cl2 1_554 0.98 2.18 3.060(2) 149 y
O6 H14 Cl1 1_554 0.88 2.20 3.027(2) 155 y

loop_
_geom_torsion_atom_site_label_1
_geom_torsion_atom_site_label_2
_geom_torsion_atom_site_label_3
_geom_torsion_atom_site_label_4
_geom_torsion
_geom_torsion_publ_flag
O1 C1 N2 C2 -5.1(6) y
N1 C1 N2 C2 175.6(3) ?
O2 C2 N2 C1 6.7(6) y
N3 C2 N2 C1 -173.9(3) ?
N1 C1 O1 Ni1 177.6(3) ?
N2 C1 O1 Ni1 -1.7(5) ?
O3 Ni1 O1 C1 -175.2(3) ?
O2 Ni1 O1 C1 4.6(3) ?
O6 Ni1 O1 C1 92.5(3) ?
O5 Ni1 O1 C1 -84.0(3) ?
N3 C2 O2 Ni1 179.4(3) ?
N2 C2 O2 Ni1 -1.3(5) ?
O4 Ni1 O2 C2 178.0(3) ?
O1 Ni1 O2 C2 -3.2(3) ?
O6 Ni1 O2 C2 -94.7(3) ?
O5 Ni1 O2 C2 87.0(3) ?
O4 C4 N5 C3 4.3(6) y
N6 C4 N5 C3 -176.8(3) ?
O3 C3 N5 C4 -3.3(6) y
N4 C3 N5 C4 176.0(3) ?
N4 C3 O3 Ni1 -178.9(3) ?
N5 C3 O3 Ni1 0.3(5) ?
O4 Ni1 O3 C3 1.1(3) ?
O1 Ni1 O3 C3 -177.7(3) ?
O6 Ni1 O3 C3 -86.3(3) ?
O5 Ni1 O3 C3 92.1(3) ?
N6 C4 O4 Ni1 178.9(2) ?
N5 C4 O4 Ni1 -2.2(5) ?
O3 Ni1 O4 C4 -0.1(3) ?
O2 Ni1 O4 C4 -179.9(3) ?
O6 Ni1 O4 C4 92.3(3) ?
O5 Ni1 O4 C4 -91.2(3) ?
